data_1568448
loop_
_publ_author_name
'McWilliams, Sean F.'
'Mercado, Brandon Q.'
'MacLeod, K. Cory'
'Fataftah, Majed S.'
'Tarrago, Maxime'
'Wang, Xiaoping'
'Bill, Eckhard'
'Ye, Shengfa'
'Holland, Patrick L.'

_publ_section_title
;
 Dynamic effects on ligand field from rapid hydride motion in an iron(ii)
 dimer with an S = 3 ground state
;
_journal_issue 9
_journal_name_full 'Chemical Science'
_journal_page_first 2303
_journal_page_last 2312
_journal_paper_doi 10.1039/D2SC06412J
_journal_volume 14
_journal_year 2023
_chemical_absolute_configuration ad
_chemical_formula_moiety 'C44 H56 Fe2 N4, C7 H8'
_chemical_formula_sum 'C51 H64 Fe2 N4'
_chemical_formula_weight 844.76
_space_group_crystal_system monoclinic
_space_group_IT_number 4
_space_group_name_Hall 'P 2yb'
_space_group_name_H-M_alt 'P 1 21 1'
_atom_sites_solution_hydrogens mixed
_atom_sites_solution_primary SHELXT
_atom_sites_solution_secondary difmap
_audit_creation_method SHELXL-2014/7
_audit_update_record
;
2022-07-13 deposited with the CCDC.	2023-01-18 downloaded from the CCDC.
;
_cell_angle_alpha 90
_cell_angle_beta 94.175(2)
_cell_angle_gamma 90
_cell_formula_units_Z 2
_cell_length_a 11.9085(4)
_cell_length_b 11.0443(4)
_cell_length_c 17.4990(7)
_cell_measurement_reflns_used 9966
_cell_measurement_temperature 100(2)
_cell_measurement_theta_max 32.12
_cell_measurement_theta_min 2.38
_cell_volume 2295.38(15)
_computing_cell_refinement 'Bruker SAINT'
_computing_data_collection 'Bruker APEX2'
_computing_data_reduction 'Bruker SAINT'
_computing_molecular_graphics
; 'Dolomanov, O.V.; Bourhis, L.J.; Gildea, R.J.; Howard, J.A.K.; Puschmann, H., 
OLEX2: A complete structure solution, refinement and analysis program
(2009). J. Appl. Cryst., 42, 339-341.'
;
_computing_publication_material 'CIFTAB-2013/2 (Sheldrick, 2013)'
_computing_structure_refinement 'SHELXL-2014/7 (Sheldrick, 2014)'
_computing_structure_solution 'SHELXT-2014/5 (Sheldrick, 2014)'
_diffrn_ambient_temperature 100(2)
_diffrn_detector_area_resol_mean 10.42
_diffrn_measured_fraction_theta_full 0.999
_diffrn_measured_fraction_theta_max 0.999
_diffrn_measurement_device_type 'Bruker D8 with PHOTON 100 detector'
_diffrn_measurement_method '\w/\q shutterless scans'
_diffrn_radiation_type Synchrotron
_diffrn_radiation_wavelength 0.7749
_diffrn_reflns_av_R_equivalents 0.0326
_diffrn_reflns_av_unetI/netI 0.0501
_diffrn_reflns_Laue_measured_fraction_full 0.999
_diffrn_reflns_Laue_measured_fraction_max 0.999
_diffrn_reflns_limit_h_max 14
_diffrn_reflns_limit_h_min -14
_diffrn_reflns_limit_k_max 13
_diffrn_reflns_limit_k_min -13
_diffrn_reflns_limit_l_max 20
_diffrn_reflns_limit_l_min -21
_diffrn_reflns_number 19854
_diffrn_reflns_point_group_measured_fraction_full 0.991
_diffrn_reflns_point_group_measured_fraction_max 0.991
_diffrn_reflns_theta_full 27.706
_diffrn_reflns_theta_max 27.827
_diffrn_reflns_theta_min 2.337
_diffrn_source 'Advanced Light Source station 11.3.1'
_exptl_absorpt_coefficient_mu 0.846
_exptl_absorpt_correction_T_max 0.7469
_exptl_absorpt_correction_T_min 0.6667
_exptl_absorpt_correction_type multi-scan
_exptl_absorpt_process_details 'SADABS-2014/5 (Bruker AXS)'
_exptl_crystal_colour Black
_exptl_crystal_density_diffrn 1.222
_exptl_crystal_description Block
_exptl_crystal_F_000 900
_exptl_crystal_size_max 0.100
_exptl_crystal_size_mid 0.100
_exptl_crystal_size_min 0.050
_refine_diff_density_max 0.147
_refine_diff_density_min -0.195
_refine_diff_density_rms 0.035
_refine_ls_abs_structure_details
;
 Flack x determined using 3282 quotients [(I+)-(I-)]/[(I+)+(I-)]
 (Parsons, Flack and Wagner, Acta Cryst. B69 (2013) 249-259).
;
_refine_ls_abs_structure_Flack 0.028(6)
_refine_ls_extinction_method none
_refine_ls_goodness_of_fit_ref 1.040
_refine_ls_hydrogen_treatment mixed
_refine_ls_matrix_type full
_refine_ls_number_parameters 537
_refine_ls_number_reflns 8334
_refine_ls_number_restraints 1
_refine_ls_restrained_S_all 1.040
_refine_ls_R_factor_all 0.0338
_refine_ls_R_factor_gt 0.0291
_refine_ls_shift/su_max 0.001
_refine_ls_shift/su_mean 0.000
_refine_ls_structure_factor_coef Fsqd
_refine_ls_weighting_details 'w=1/[\s^2^(Fo^2^)+(0.0240P)^2^] where P=(Fo^2^+2Fc^2^)/3'
_refine_ls_weighting_scheme calc
_refine_ls_wR_factor_gt 0.0658
_refine_ls_wR_factor_ref 0.0678
_reflns_Friedel_coverage 0.877
_reflns_Friedel_fraction_full 0.982
_reflns_Friedel_fraction_max 0.982
_reflns_number_gt 7654
_reflns_number_total 8334
_reflns_threshold_expression 'I > 2\s(I)'
_cod_data_source_file d2sc06412j2.cif
_cod_data_source_block als-15015
_cod_depositor_comments 'Adding full bibliography for 1568447--1568450.cif.'
_cod_original_sg_symbol_H-M 'P 21'
_cod_database_code 1568448
_shelx_shelxl_version_number 2014/7
_shelx_space_group_comment
;
The symmetry employed for this shelxl refinement is uniquely defined
by the following loop, which should always be used as a source of
symmetry information in preference to the above space-group names.
They are only intended as comments.
;
_shelx_estimated_absorpt_t_min 0.920
_shelx_estimated_absorpt_t_max 0.959

loop_
_space_group_symop_operation_xyz
'x, y, z'
'-x, y+1/2, -z'

loop_
_atom_site_label
_atom_site_type_symbol
_atom_site_fract_x
_atom_site_fract_y
_atom_site_fract_z
_atom_site_U_iso_or_equiv
_atom_site_adp_type
_atom_site_occupancy
_atom_site_site_symmetry_order
_atom_site_calc_flag
_atom_site_refinement_flags_posn
_atom_site_refinement_flags_adp
_atom_site_refinement_flags_occupancy
_atom_site_disorder_assembly
_atom_site_disorder_group
Fe1 Fe 0.76873(4) 0.47866(4) 0.77765(2) 0.03285(12) Uani 1 1 d . . . . .
H1 H 0.809(5) 0.472(7) 0.700(3) 0.16(2) Uiso 1 1 d . . . . .
H2 H 0.775(3) 0.346(5) 0.772(2) 0.091(15) Uiso 1 1 d . . . . .
Fe2 Fe 0.83623(3) 0.32800(4) 0.68795(2) 0.03275(12) Uani 1 1 d . . . . .
N11 N 0.7015(2) 0.4645(2) 0.87388(13) 0.0347(6) Uani 1 1 d . . . . .
N21 N 0.7662(2) 0.6534(2) 0.78168(13) 0.0327(6) Uani 1 1 d . . . . .
C11 C 0.6005(4) 0.5201(3) 0.9858(2) 0.0573(11) Uani 1 1 d . . . . .
H11A H 0.5193 0.5356 0.9793 0.086 Uiso 1 1 calc R U . . .
H11B H 0.6337 0.5691 1.0283 0.086 Uiso 1 1 calc R U . . .
H11C H 0.6136 0.4341 0.9970 0.086 Uiso 1 1 calc R U . . .
C21 C 0.6543(3) 0.5535(3) 0.91283(17) 0.0362(7) Uani 1 1 d . . . . .
C31 C 0.6517(3) 0.6753(3) 0.88950(18) 0.0344(7) Uani 1 1 d . . . . .
C41 C 0.7111(3) 0.7220(3) 0.82977(18) 0.0345(7) Uani 1 1 d . . . . .
C51 C 0.7140(4) 0.8574(3) 0.8197(2) 0.0566(10) Uani 1 1 d . . . . .
H51A H 0.7688 0.8783 0.7827 0.085 Uiso 1 1 calc R U . . .
H51B H 0.7359 0.8958 0.8691 0.085 Uiso 1 1 calc R U . . .
H51C H 0.6392 0.8862 0.8009 0.085 Uiso 1 1 calc R U . . .
C61 C 0.5857(3) 0.7644(3) 0.9352(2) 0.0451(8) Uani 1 1 d . . . . .
H61A H 0.5258 0.7213 0.9594 0.068 Uiso 1 1 calc R U . . .
H61B H 0.5524 0.8268 0.9007 0.068 Uiso 1 1 calc R U . . .
H61C H 0.6364 0.8025 0.9747 0.068 Uiso 1 1 calc R U . . .
C12 C 0.7121(3) 0.3453(3) 0.90650(17) 0.0396(7) Uani 1 1 d . . . . .
C22 C 0.6279(3) 0.2591(3) 0.8900(2) 0.0483(9) Uani 1 1 d . . . . .
C32 C 0.6443(4) 0.1427(4) 0.9189(2) 0.0609(12) Uani 1 1 d . . . . .
H32 H 0.5882 0.0827 0.9078 0.073 Uiso 1 1 calc R U . . .
C42 C 0.7404(5) 0.1128(4) 0.9634(2) 0.0684(13) Uani 1 1 d . . . . .
H42 H 0.7494 0.0330 0.9832 0.082 Uiso 1 1 calc R U . . .
C52 C 0.8226(4) 0.1968(4) 0.9792(2) 0.0629(12) Uani 1 1 d . . . . .
H52 H 0.8887 0.1750 1.0097 0.075 Uiso 1 1 calc R U . . .
C62 C 0.8106(3) 0.3152(3) 0.95072(18) 0.0490(9) Uani 1 1 d . . . . .
C72 C 0.5235(3) 0.2908(4) 0.8405(3) 0.0666(12) Uani 1 1 d . . . . .
H72A H 0.4853 0.3590 0.8634 0.100 Uiso 1 1 calc R U . . .
H72B H 0.4729 0.2207 0.8368 0.100 Uiso 1 1 calc R U . . .
H72C H 0.5442 0.3133 0.7892 0.100 Uiso 1 1 calc R U . . .
C82 C 0.9033(4) 0.4073(4) 0.9671(3) 0.0681(12) Uani 1 1 d . . . . .
H82A H 0.9419 0.4220 0.9204 0.102 Uiso 1 1 calc R U . . .
H82B H 0.9574 0.3763 1.0073 0.102 Uiso 1 1 calc R U . . .
H82C H 0.8708 0.4832 0.9843 0.102 Uiso 1 1 calc R U . . .
C13 C 0.8380(3) 0.7102(3) 0.72980(18) 0.0348(7) Uani 1 1 d . . . . .
C23 C 0.9517(3) 0.7261(3) 0.7529(2) 0.0429(8) Uani 1 1 d . . . . .
C33 C 1.0214(3) 0.7757(3) 0.7008(2) 0.0539(10) Uani 1 1 d . . . . .
H33 H 1.0993 0.7858 0.7153 0.065 Uiso 1 1 calc R U . . .
C43 C 0.9803(4) 0.8103(4) 0.6291(2) 0.0597(10) Uani 1 1 d . . . . .
H43 H 1.0291 0.8449 0.5945 0.072 Uiso 1 1 calc R U . . .
C53 C 0.8680(4) 0.7948(3) 0.6075(2) 0.0580(10) Uani 1 1 d . . . . .
H53 H 0.8399 0.8194 0.5577 0.070 Uiso 1 1 calc R U . . .
C63 C 0.7950(3) 0.7442(3) 0.6564(2) 0.0438(8) Uani 1 1 d . . . . .
C73 C 0.9983(3) 0.6890(4) 0.8310(2) 0.0639(11) Uani 1 1 d . . . . .
H73A H 0.9559 0.7291 0.8698 0.096 Uiso 1 1 calc R U . . .
H73B H 1.0777 0.7126 0.8381 0.096 Uiso 1 1 calc R U . . .
H73C H 0.9918 0.6010 0.8364 0.096 Uiso 1 1 calc R U . . .
C83 C 0.6719(3) 0.7256(4) 0.6327(2) 0.0612(11) Uani 1 1 d . . . . .
H83A H 0.6532 0.6395 0.6365 0.092 Uiso 1 1 calc R U . . .
H83B H 0.6562 0.7528 0.5797 0.092 Uiso 1 1 calc R U . . .
H83C H 0.6262 0.7725 0.6664 0.092 Uiso 1 1 calc R U . . .
N14 N 0.97811(19) 0.2448(2) 0.68201(14) 0.0315(6) Uani 1 1 d . . . . .
N24 N 0.7725(2) 0.2485(2) 0.59600(14) 0.0307(6) Uani 1 1 d . . . . .
C14 C 1.1306(3) 0.1285(4) 0.6309(2) 0.0494(9) Uani 1 1 d . . . . .
H14A H 1.1710 0.1596 0.5882 0.074 Uiso 1 1 calc R U . . .
H14B H 1.1297 0.0398 0.6293 0.074 Uiso 1 1 calc R U . . .
H14C H 1.1686 0.1556 0.6795 0.074 Uiso 1 1 calc R U . . .
C24 C 1.0103(2) 0.1759(3) 0.62435(17) 0.0330(7) Uani 1 1 d . . . . .
C34 C 0.9401(2) 0.1468(3) 0.55940(17) 0.0336(7) Uani 1 1 d . . . . .
C44 C 0.8255(2) 0.1776(3) 0.54846(16) 0.0321(6) Uani 1 1 d . . . . .
C54 C 0.7569(3) 0.1259(3) 0.47929(19) 0.0488(9) Uani 1 1 d . . . . .
H54A H 0.6778 0.1490 0.4815 0.073 Uiso 1 1 calc R U . . .
H54B H 0.7634 0.0375 0.4796 0.073 Uiso 1 1 calc R U . . .
H54C H 0.7855 0.1581 0.4323 0.073 Uiso 1 1 calc R U . . .
C64 C 0.9885(3) 0.0701(4) 0.4970(2) 0.0480(8) Uani 1 1 d . . . . .
H64A H 1.0709 0.0756 0.5017 0.072 Uiso 1 1 calc R U . . .
H64B H 0.9600 0.0999 0.4465 0.072 Uiso 1 1 calc R U . . .
H64C H 0.9658 -0.0145 0.5028 0.072 Uiso 1 1 calc R U . . .
C15 C 1.0494(2) 0.2588(3) 0.75111(18) 0.0337(7) Uani 1 1 d . . . . .
C25 C 1.0399(3) 0.1763(3) 0.81099(19) 0.0421(8) Uani 1 1 d . . . . .
C35 C 1.1055(4) 0.1955(4) 0.8791(2) 0.0593(10) Uani 1 1 d . . . . .
H35 H 1.1014 0.1399 0.9202 0.071 Uiso 1 1 calc R U . . .
C45 C 1.1759(3) 0.2933(4) 0.8876(2) 0.0694(13) Uani 1 1 d . . . . .
H45 H 1.2198 0.3050 0.9345 0.083 Uiso 1 1 calc R U . . .
C55 C 1.1837(3) 0.3747(4) 0.8291(2) 0.0607(11) Uani 1 1 d . . . . .
H55 H 1.2327 0.4423 0.8360 0.073 Uiso 1 1 calc R U . . .
C65 C 1.1205(3) 0.3595(3) 0.7596(2) 0.0446(8) Uani 1 1 d . . . . .
C75 C 0.9599(4) 0.0713(4) 0.8027(2) 0.0630(11) Uani 1 1 d . . . . .
H75A H 0.8823 0.1011 0.8017 0.095 Uiso 1 1 calc R U . . .
H75B H 0.9742 0.0161 0.8462 0.095 Uiso 1 1 calc R U . . .
H75C H 0.9711 0.0282 0.7549 0.095 Uiso 1 1 calc R U . . .
C85 C 1.1277(3) 0.4488(4) 0.6953(2) 0.0613(11) Uani 1 1 d . . . . .
H85A H 1.1569 0.4081 0.6511 0.092 Uiso 1 1 calc R U . . .
H85B H 1.1783 0.5151 0.7122 0.092 Uiso 1 1 calc R U . . .
H85C H 1.0526 0.4813 0.6809 0.092 Uiso 1 1 calc R U . . .
C16 C 0.6533(2) 0.2719(3) 0.58410(17) 0.0311(7) Uani 1 1 d . . . . .
C26 C 0.6168(3) 0.3725(3) 0.54175(18) 0.0363(7) Uani 1 1 d . . . . .
C36 C 0.5025(3) 0.4002(3) 0.5370(2) 0.0471(9) Uani 1 1 d . . . . .
H36 H 0.4757 0.4681 0.5078 0.056 Uiso 1 1 calc R U . . .
C46 C 0.4285(3) 0.3304(4) 0.5739(2) 0.0524(9) Uani 1 1 d . . . . .
H46 H 0.3508 0.3509 0.5707 0.063 Uiso 1 1 calc R U . . .
C56 C 0.4656(3) 0.2307(4) 0.6156(2) 0.0474(9) Uani 1 1 d . . . . .
H56 H 0.4131 0.1828 0.6406 0.057 Uiso 1 1 calc R U . . .
C66 C 0.5792(3) 0.1992(3) 0.62164(19) 0.0379(7) Uani 1 1 d . . . . .
C76 C 0.6986(3) 0.4504(3) 0.5027(2) 0.0508(9) Uani 1 1 d . . . . .
H76A H 0.7542 0.4838 0.5410 0.076 Uiso 1 1 calc R U . . .
H76B H 0.6580 0.5166 0.4757 0.076 Uiso 1 1 calc R U . . .
H76C H 0.7371 0.4014 0.4659 0.076 Uiso 1 1 calc R U . . .
C86 C 0.6201(3) 0.0923(3) 0.6684(2) 0.0576(10) Uani 1 1 d . . . . .
H86A H 0.6649 0.0396 0.6374 0.086 Uiso 1 1 calc R U . . .
H86B H 0.5554 0.0471 0.6851 0.086 Uiso 1 1 calc R U . . .
H86C H 0.6667 0.1203 0.7134 0.086 Uiso 1 1 calc R U . . .
C10 C 0.3827(3) 0.7048(4) 0.7509(2) 0.0575(10) Uani 1 1 d . . . . .
C20 C 0.3819(3) 0.8035(4) 0.7022(2) 0.0598(11) Uani 1 1 d . . . . .
H20 H 0.4113 0.7953 0.6534 0.072 Uiso 1 1 calc R U . . .
C30 C 0.3393(3) 0.9131(4) 0.7232(3) 0.0681(12) Uani 1 1 d . . . . .
H30 H 0.3391 0.9797 0.6888 0.082 Uiso 1 1 calc R U . . .
C40 C 0.2970(4) 0.9270(5) 0.7937(3) 0.0751(14) Uani 1 1 d . . . . .
H40 H 0.2694 1.0033 0.8089 0.090 Uiso 1 1 calc R U . . .
C50 C 0.2951(4) 0.8290(6) 0.8416(2) 0.0776(14) Uani 1 1 d . . . . .
H50 H 0.2639 0.8368 0.8898 0.093 Uiso 1 1 calc R U . . .
C60 C 0.3378(3) 0.7203(5) 0.8207(3) 0.0662(12) Uani 1 1 d . . . . .
H60 H 0.3367 0.6537 0.8550 0.079 Uiso 1 1 calc R U . . .
C70 C 0.4313(4) 0.5866(4) 0.7290(3) 0.0846(15) Uani 1 1 d . . . . .
H70A H 0.4246 0.5783 0.6730 0.127 Uiso 1 1 calc R U . . .
H70B H 0.3905 0.5205 0.7519 0.127 Uiso 1 1 calc R U . . .
H70C H 0.5109 0.5832 0.7475 0.127 Uiso 1 1 calc R U . . .

loop_
_atom_site_aniso_label
_atom_site_aniso_U_11
_atom_site_aniso_U_22
_atom_site_aniso_U_33
_atom_site_aniso_U_23
_atom_site_aniso_U_13
_atom_site_aniso_U_12
Fe1 0.0414(2) 0.0264(2) 0.0319(2) -0.0036(2) 0.01034(18) 0.0011(2)
Fe2 0.0281(2) 0.0366(2) 0.0334(2) -0.0100(2) 0.00104(16) 0.00464(19)
N11 0.0440(14) 0.0280(13) 0.0332(13) -0.0002(12) 0.0098(11) 0.0008(12)
N21 0.0387(14) 0.0276(13) 0.0319(13) -0.0016(11) 0.0047(11) -0.0010(11)
C11 0.083(3) 0.046(2) 0.048(2) 0.0035(17) 0.035(2) 0.0109(19)
C21 0.0402(17) 0.0377(18) 0.0313(16) -0.0023(14) 0.0075(14) 0.0033(14)
C31 0.0338(16) 0.0338(17) 0.0356(17) -0.0092(14) 0.0017(13) 0.0031(14)
C41 0.0363(16) 0.0290(16) 0.0377(17) -0.0056(13) -0.0001(14) 0.0008(14)
C51 0.078(3) 0.0315(19) 0.063(2) -0.0046(17) 0.025(2) 0.0009(18)
C61 0.0456(19) 0.0415(19) 0.049(2) -0.0133(17) 0.0069(16) 0.0077(16)
C12 0.059(2) 0.0303(17) 0.0319(16) -0.0015(14) 0.0180(15) 0.0047(16)
C22 0.064(2) 0.0360(19) 0.048(2) -0.0020(16) 0.0278(19) -0.0027(18)
C32 0.088(3) 0.039(2) 0.060(3) -0.0013(19) 0.036(2) -0.011(2)
C42 0.126(4) 0.034(2) 0.050(2) 0.0046(18) 0.034(3) 0.010(2)
C52 0.107(3) 0.044(2) 0.038(2) -0.0016(17) 0.005(2) 0.025(2)
C62 0.077(2) 0.0378(19) 0.0328(16) -0.0037(16) 0.0069(16) 0.0083(19)
C72 0.054(2) 0.061(3) 0.087(3) -0.005(2) 0.018(2) -0.011(2)
C82 0.084(3) 0.056(3) 0.060(3) -0.007(2) -0.022(2) 0.009(2)
C13 0.0448(18) 0.0216(15) 0.0391(18) 0.0003(13) 0.0111(14) -0.0016(13)
C23 0.0458(19) 0.0356(18) 0.048(2) -0.0020(15) 0.0052(16) -0.0078(15)
C33 0.051(2) 0.043(2) 0.068(3) -0.0045(19) 0.015(2) -0.0152(17)
C43 0.073(3) 0.045(2) 0.066(2) 0.008(2) 0.032(2) -0.009(2)
C53 0.083(3) 0.045(2) 0.048(2) 0.0111(17) 0.017(2) 0.005(2)
C63 0.056(2) 0.0334(17) 0.043(2) 0.0048(15) 0.0067(17) 0.0046(16)
C73 0.050(2) 0.082(3) 0.057(2) -0.001(2) -0.0098(19) -0.017(2)
C83 0.062(2) 0.071(3) 0.050(2) 0.015(2) -0.0055(19) 0.010(2)
N14 0.0278(13) 0.0331(14) 0.0331(14) -0.0006(11) -0.0004(11) 0.0013(11)
N24 0.0255(12) 0.0314(13) 0.0352(14) -0.0037(11) 0.0024(11) 0.0000(10)
C14 0.0370(18) 0.058(2) 0.053(2) -0.0071(18) 0.0039(16) 0.0143(17)
C24 0.0305(15) 0.0320(16) 0.0373(16) 0.0031(14) 0.0071(13) 0.0044(13)
C34 0.0384(18) 0.0316(16) 0.0314(16) -0.0006(13) 0.0074(13) 0.0005(14)
C44 0.0359(16) 0.0298(16) 0.0310(15) -0.0025(13) 0.0037(13) -0.0015(13)
C54 0.047(2) 0.051(2) 0.048(2) -0.0176(18) -0.0029(16) 0.0003(17)
C64 0.054(2) 0.051(2) 0.0404(17) -0.0072(16) 0.0098(15) 0.0081(17)
C15 0.0287(15) 0.0350(17) 0.0370(16) -0.0028(14) -0.0008(13) 0.0041(13)
C25 0.0491(19) 0.0346(18) 0.0421(18) 0.0051(15) 0.0009(15) 0.0083(15)
C35 0.076(3) 0.056(2) 0.043(2) 0.0097(19) -0.010(2) 0.012(2)
C45 0.065(3) 0.087(3) 0.052(2) -0.007(2) -0.024(2) 0.002(2)
C55 0.046(2) 0.066(3) 0.067(3) -0.008(2) -0.0150(19) -0.0126(19)
C65 0.0308(16) 0.049(2) 0.053(2) 0.0021(17) -0.0029(15) -0.0026(15)
C75 0.093(3) 0.041(2) 0.055(2) 0.0064(19) 0.010(2) -0.010(2)
C85 0.054(2) 0.058(3) 0.072(3) 0.012(2) 0.002(2) -0.0201(19)
C16 0.0262(15) 0.0329(16) 0.0335(16) -0.0063(13) -0.0024(13) -0.0016(12)
C26 0.0353(16) 0.0409(18) 0.0324(16) -0.0037(14) -0.0004(13) -0.0003(14)
C36 0.0416(19) 0.052(2) 0.046(2) 0.0018(17) -0.0068(16) 0.0107(16)
C46 0.0295(15) 0.064(2) 0.063(2) -0.004(2) -0.0051(15) 0.0064(19)
C56 0.0309(17) 0.056(2) 0.055(2) -0.0032(18) 0.0054(16) -0.0085(16)
C66 0.0327(16) 0.0390(18) 0.0414(18) -0.0006(15) -0.0015(14) -0.0063(14)
C76 0.055(2) 0.050(2) 0.048(2) 0.0126(18) 0.0088(17) -0.0028(18)
C86 0.045(2) 0.046(2) 0.082(3) 0.019(2) 0.007(2) -0.0080(17)
C10 0.037(2) 0.065(3) 0.067(3) 0.005(2) -0.0125(18) -0.0143(19)
C20 0.0382(19) 0.085(3) 0.056(2) 0.014(2) 0.0009(16) -0.002(2)
C30 0.048(2) 0.069(3) 0.087(3) 0.021(3) 0.004(2) 0.002(2)
C40 0.050(3) 0.084(4) 0.091(4) -0.022(3) 0.003(2) -0.007(2)
C50 0.065(3) 0.113(4) 0.055(2) -0.014(3) 0.006(2) -0.033(3)
C60 0.059(3) 0.083(3) 0.055(3) 0.012(2) -0.011(2) -0.028(2)
C70 0.062(3) 0.064(3) 0.125(4) -0.004(3) -0.011(3) -0.005(2)

loop_
_atom_type_symbol
_atom_type_description
_atom_type_scat_dispersion_real
_atom_type_scat_dispersion_imag
_atom_type_scat_source
C C 0.0040 0.0020 'International Tables Vol C Tables 4.2.6.8 and 6.1.1.4'
H H 0.0000 0.0000 'International Tables Vol C Tables 4.2.6.8 and 6.1.1.4'
Fe Fe 0.3680 0.9950 'International Tables Vol C Tables 4.2.6.8 and 6.1.1.4'
N N 0.0080 0.0040 'International Tables Vol C Tables 4.2.6.8 and 6.1.1.4'

loop_
_geom_angle_atom_site_label_1
_geom_angle_atom_site_label_2
_geom_angle_atom_site_label_3
_geom_angle
_geom_angle_site_symmetry_1
_geom_angle_site_symmetry_3
_geom_angle_publ_flag
N11 Fe1 N21 92.33(11) . . ?
N11 Fe1 Fe2 132.80(8) . . ?
N21 Fe1 Fe2 134.85(7) . . ?
N11 Fe1 H1 171(3) . . ?
N21 Fe1 H1 95(3) . . ?
Fe2 Fe1 H1 40(3) . . ?
N11 Fe1 H2 90.2(16) . . ?
N21 Fe1 H2 177.4(16) . . ?
Fe2 Fe1 H2 42.6(16) . . ?
H1 Fe1 H2 82(3) . . ?
N14 Fe2 N24 91.75(10) . . ?
N14 Fe2 Fe1 133.08(7) . . ?
N24 Fe2 Fe1 135.17(7) . . ?
N14 Fe2 H1 130(2) . . ?
N24 Fe2 H1 119(2) . . ?
Fe1 Fe2 H1 35(2) . . ?
N14 Fe2 H2 122.4(15) . . ?
N24 Fe2 H2 127.0(15) . . ?
Fe1 Fe2 H2 36(2) . . ?
H1 Fe2 H2 71(3) . . ?
C21 N11 C12 119.8(2) . . ?
C21 N11 Fe1 127.0(2) . . ?
C12 N11 Fe1 113.10(19) . . ?
C41 N21 C13 119.5(3) . . ?
C41 N21 Fe1 126.7(2) . . ?
C13 N21 Fe1 113.69(19) . . ?
C21 C11 H11A 109.5 . . ?
C21 C11 H11B 109.5 . . ?
H11A C11 H11B 109.5 . . ?
C21 C11 H11C 109.5 . . ?
H11A C11 H11C 109.5 . . ?
H11B C11 H11C 109.5 . . ?
N11 C21 C31 123.7(3) . . ?
N11 C21 C11 117.9(3) . . ?
C31 C21 C11 118.4(3) . . ?
C41 C31 C21 124.6(3) . . ?
C41 C31 C61 117.4(3) . . ?
C21 C31 C61 117.9(3) . . ?
N21 C41 C31 123.8(3) . . ?
N21 C41 C51 118.1(3) . . ?
C31 C41 C51 118.0(3) . . ?
C41 C51 H51A 109.5 . . ?
C41 C51 H51B 109.5 . . ?
H51A C51 H51B 109.5 . . ?
C41 C51 H51C 109.5 . . ?
H51A C51 H51C 109.5 . . ?
H51B C51 H51C 109.5 . . ?
C31 C61 H61A 109.5 . . ?
C31 C61 H61B 109.5 . . ?
H61A C61 H61B 109.5 . . ?
C31 C61 H61C 109.5 . . ?
H61A C61 H61C 109.5 . . ?
H61B C61 H61C 109.5 . . ?
C62 C12 C22 120.9(3) . . ?
C62 C12 N11 118.9(3) . . ?
C22 C12 N11 120.1(3) . . ?
C32 C22 C12 118.3(4) . . ?
C32 C22 C72 120.9(4) . . ?
C12 C22 C72 120.7(3) . . ?
C42 C32 C22 121.1(4) . . ?
C42 C32 H32 119.4 . . ?
C22 C32 H32 119.4 . . ?
C52 C42 C32 120.5(4) . . ?
C52 C42 H42 119.8 . . ?
C32 C42 H42 119.8 . . ?
C42 C52 C62 120.6(4) . . ?
C42 C52 H52 119.7 . . ?
C62 C52 H52 119.7 . . ?
C12 C62 C52 118.6(4) . . ?
C12 C62 C82 121.1(3) . . ?
C52 C62 C82 120.3(4) . . ?
C22 C72 H72A 109.5 . . ?
C22 C72 H72B 109.5 . . ?
H72A C72 H72B 109.5 . . ?
C22 C72 H72C 109.5 . . ?
H72A C72 H72C 109.5 . . ?
H72B C72 H72C 109.5 . . ?
C62 C82 H82A 109.5 . . ?
C62 C82 H82B 109.5 . . ?
H82A C82 H82B 109.5 . . ?
C62 C82 H82C 109.5 . . ?
H82A C82 H82C 109.5 . . ?
H82B C82 H82C 109.5 . . ?
C23 C13 C63 121.0(3) . . ?
C23 C13 N21 118.8(3) . . ?
C63 C13 N21 120.2(3) . . ?
C33 C23 C13 118.3(3) . . ?
C33 C23 C73 120.5(3) . . ?
C13 C23 C73 121.2(3) . . ?
C43 C33 C23 121.3(4) . . ?
C43 C33 H33 119.3 . . ?
C23 C33 H33 119.3 . . ?
C33 C43 C53 119.7(3) . . ?
C33 C43 H43 120.2 . . ?
C53 C43 H43 120.2 . . ?
C43 C53 C63 121.6(4) . . ?
C43 C53 H53 119.2 . . ?
C63 C53 H53 119.2 . . ?
C53 C63 C13 118.2(3) . . ?
C53 C63 C83 121.8(3) . . ?
C13 C63 C83 120.0(3) . . ?
C23 C73 H73A 109.5 . . ?
C23 C73 H73B 109.5 . . ?
H73A C73 H73B 109.5 . . ?
C23 C73 H73C 109.5 . . ?
H73A C73 H73C 109.5 . . ?
H73B C73 H73C 109.5 . . ?
C63 C83 H83A 109.5 . . ?
C63 C83 H83B 109.5 . . ?
H83A C83 H83B 109.5 . . ?
C63 C83 H83C 109.5 . . ?
H83A C83 H83C 109.5 . . ?
H83B C83 H83C 109.5 . . ?
C24 N14 C15 120.8(2) . . ?
C24 N14 Fe2 127.5(2) . . ?
C15 N14 Fe2 111.65(19) . . ?
C44 N24 C16 121.3(2) . . ?
C44 N24 Fe2 127.6(2) . . ?
C16 N24 Fe2 111.08(18) . . ?
C24 C14 H14A 109.5 . . ?
C24 C14 H14B 109.5 . . ?
H14A C14 H14B 109.5 . . ?
C24 C14 H14C 109.5 . . ?
H14A C14 H14C 109.5 . . ?
H14B C14 H14C 109.5 . . ?
N14 C24 C34 123.7(3) . . ?
N14 C24 C14 117.2(3) . . ?
C34 C24 C14 119.1(3) . . ?
C24 C34 C44 124.9(3) . . ?
C24 C34 C64 118.3(3) . . ?
C44 C34 C64 116.7(3) . . ?
N24 C44 C34 123.7(3) . . ?
N24 C44 C54 117.8(3) . . ?
C34 C44 C54 118.5(3) . . ?
C44 C54 H54A 109.5 . . ?
C44 C54 H54B 109.5 . . ?
H54A C54 H54B 109.5 . . ?
C44 C54 H54C 109.5 . . ?
H54A C54 H54C 109.5 . . ?
H54B C54 H54C 109.5 . . ?
C34 C64 H64A 109.5 . . ?
C34 C64 H64B 109.5 . . ?
H64A C64 H64B 109.5 . . ?
C34 C64 H64C 109.5 . . ?
H64A C64 H64C 109.5 . . ?
H64B C64 H64C 109.5 . . ?
C25 C15 C65 121.3(3) . . ?
C25 C15 N14 119.1(3) . . ?
C65 C15 N14 119.5(3) . . ?
C35 C25 C15 118.1(3) . . ?
C35 C25 C75 120.8(3) . . ?
C15 C25 C75 121.1(3) . . ?
C45 C35 C25 120.9(4) . . ?
C45 C35 H35 119.5 . . ?
C25 C35 H35 119.5 . . ?
C35 C45 C55 120.7(3) . . ?
C35 C45 H45 119.6 . . ?
C55 C45 H45 119.6 . . ?
C45 C55 C65 120.8(4) . . ?
C45 C55 H55 119.6 . . ?
C65 C55 H55 119.6 . . ?
C55 C65 C15 118.2(3) . . ?
C55 C65 C85 121.2(3) . . ?
C15 C65 C85 120.6(3) . . ?
C25 C75 H75A 109.5 . . ?
C25 C75 H75B 109.5 . . ?
H75A C75 H75B 109.5 . . ?
C25 C75 H75C 109.5 . . ?
H75A C75 H75C 109.5 . . ?
H75B C75 H75C 109.5 . . ?
C65 C85 H85A 109.5 . . ?
C65 C85 H85B 109.5 . . ?
H85A C85 H85B 109.5 . . ?
C65 C85 H85C 109.5 . . ?
H85A C85 H85C 109.5 . . ?
H85B C85 H85C 109.5 . . ?
C26 C16 C66 121.9(3) . . ?
C26 C16 N24 119.2(3) . . ?
C66 C16 N24 118.6(3) . . ?
C16 C26 C36 118.4(3) . . ?
C16 C26 C76 120.8(3) . . ?
C36 C26 C76 120.8(3) . . ?
C46 C36 C26 120.6(3) . . ?
C46 C36 H36 119.7 . . ?
C26 C36 H36 119.7 . . ?
C36 C46 C56 120.5(3) . . ?
C36 C46 H46 119.7 . . ?
C56 C46 H46 119.7 . . ?
C46 C56 C66 120.8(3) . . ?
C46 C56 H56 119.6 . . ?
C66 C56 H56 119.6 . . ?
C56 C66 C16 117.8(3) . . ?
C56 C66 C86 120.9(3) . . ?
C16 C66 C86 121.3(3) . . ?
C26 C76 H76A 109.5 . . ?
C26 C76 H76B 109.5 . . ?
H76A C76 H76B 109.5 . . ?
C26 C76 H76C 109.5 . . ?
H76A C76 H76C 109.5 . . ?
H76B C76 H76C 109.5 . . ?
C66 C86 H86A 109.5 . . ?
C66 C86 H86B 109.5 . . ?
H86A C86 H86B 109.5 . . ?
C66 C86 H86C 109.5 . . ?
H86A C86 H86C 109.5 . . ?
H86B C86 H86C 109.5 . . ?
C60 C10 C20 117.5(4) . . ?
C60 C10 C70 121.3(4) . . ?
C20 C10 C70 121.1(4) . . ?
C30 C20 C10 121.0(4) . . ?
C30 C20 H20 119.5 . . ?
C10 C20 H20 119.5 . . ?
C20 C30 C40 120.4(4) . . ?
C20 C30 H30 119.8 . . ?
C40 C30 H30 119.8 . . ?
C50 C40 C30 119.0(5) . . ?
C50 C40 H40 120.5 . . ?
C30 C40 H40 120.5 . . ?
C60 C50 C40 120.5(4) . . ?
C60 C50 H50 119.8 . . ?
C40 C50 H50 119.8 . . ?
C50 C60 C10 121.6(4) . . ?
C50 C60 H60 119.2 . . ?
C10 C60 H60 119.2 . . ?
C10 C70 H70A 109.5 . . ?
C10 C70 H70B 109.5 . . ?
H70A C70 H70B 109.5 . . ?
C10 C70 H70C 109.5 . . ?
H70A C70 H70C 109.5 . . ?
H70B C70 H70C 109.5 . . ?

loop_
_geom_bond_atom_site_label_1
_geom_bond_atom_site_label_2
_geom_bond_distance
_geom_bond_site_symmetry_2
_geom_bond_publ_flag
Fe1 N11 1.923(2) . ?
Fe1 N21 1.932(3) . ?
Fe1 Fe2 2.4622(5) . ?
Fe1 H1 1.47(6) . ?
Fe1 H2 1.47(6) . ?
Fe2 N14 1.933(2) . ?
Fe2 N24 1.939(2) . ?
Fe2 H1 1.64(8) . ?
Fe2 H2 1.70(4) . ?
N11 C21 1.342(4) . ?
N11 C12 1.437(4) . ?
N21 C41 1.339(4) . ?
N21 C13 1.436(4) . ?
C11 C21 1.516(5) . ?
C11 H11A 0.9800 . ?
C11 H11B 0.9800 . ?
C11 H11C 0.9800 . ?
C21 C31 1.405(5) . ?
C31 C41 1.402(5) . ?
C31 C61 1.522(4) . ?
C41 C51 1.506(5) . ?
C51 H51A 0.9800 . ?
C51 H51B 0.9800 . ?
C51 H51C 0.9800 . ?
C61 H61A 0.9800 . ?
C61 H61B 0.9800 . ?
C61 H61C 0.9800 . ?
C12 C62 1.397(5) . ?
C12 C22 1.398(5) . ?
C22 C32 1.390(5) . ?
C22 C72 1.503(6) . ?
C32 C42 1.376(6) . ?
C32 H32 0.9500 . ?
C42 C52 1.363(6) . ?
C42 H42 0.9500 . ?
C52 C62 1.403(5) . ?
C52 H52 0.9500 . ?
C62 C82 1.514(6) . ?
C72 H72A 0.9800 . ?
C72 H72B 0.9800 . ?
C72 H72C 0.9800 . ?
C82 H82A 0.9800 . ?
C82 H82B 0.9800 . ?
C82 H82C 0.9800 . ?
C13 C23 1.396(5) . ?
C13 C63 1.399(5) . ?
C23 C33 1.390(5) . ?
C23 C73 1.495(5) . ?
C33 C43 1.368(5) . ?
C33 H33 0.9500 . ?
C43 C53 1.373(6) . ?
C43 H43 0.9500 . ?
C53 C63 1.382(5) . ?
C53 H53 0.9500 . ?
C63 C83 1.509(5) . ?
C73 H73A 0.9800 . ?
C73 H73B 0.9800 . ?
C73 H73C 0.9800 . ?
C83 H83A 0.9800 . ?
C83 H83B 0.9800 . ?
C83 H83C 0.9800 . ?
N14 C24 1.341(4) . ?
N14 C15 1.434(4) . ?
N24 C44 1.334(4) . ?
N24 C16 1.443(4) . ?
C14 C24 1.522(4) . ?
C14 H14A 0.9800 . ?
C14 H14B 0.9800 . ?
C14 H14C 0.9800 . ?
C24 C34 1.399(4) . ?
C34 C44 1.406(4) . ?
C34 C64 1.528(5) . ?
C44 C54 1.521(4) . ?
C54 H54A 0.9800 . ?
C54 H54B 0.9800 . ?
C54 H54C 0.9800 . ?
C64 H64A 0.9800 . ?
C64 H64B 0.9800 . ?
C64 H64C 0.9800 . ?
C15 C25 1.399(5) . ?
C15 C65 1.399(5) . ?
C25 C35 1.393(5) . ?
C25 C75 1.501(5) . ?
C35 C45 1.369(6) . ?
C35 H35 0.9500 . ?
C45 C55 1.371(6) . ?
C45 H45 0.9500 . ?
C55 C65 1.393(5) . ?
C55 H55 0.9500 . ?
C65 C85 1.502(5) . ?
C75 H75A 0.9800 . ?
C75 H75B 0.9800 . ?
C75 H75C 0.9800 . ?
C85 H85A 0.9800 . ?
C85 H85B 0.9800 . ?
C85 H85C 0.9800 . ?
C16 C26 1.388(4) . ?
C16 C66 1.393(4) . ?
C26 C36 1.391(5) . ?
C26 C76 1.501(5) . ?
C36 C46 1.368(5) . ?
C36 H36 0.9500 . ?
C46 C56 1.376(5) . ?
C46 H46 0.9500 . ?
C56 C66 1.393(5) . ?
C56 H56 0.9500 . ?
C66 C86 1.498(5) . ?
C76 H76A 0.9800 . ?
C76 H76B 0.9800 . ?
C76 H76C 0.9800 . ?
C86 H86A 0.9800 . ?
C86 H86B 0.9800 . ?
C86 H86C 0.9800 . ?
C10 C60 1.379(6) . ?
C10 C20 1.383(6) . ?
C10 C70 1.490(6) . ?
C20 C30 1.373(6) . ?
C20 H20 0.9500 . ?
C30 C40 1.375(7) . ?
C30 H30 0.9500 . ?
C40 C50 1.370(7) . ?
C40 H40 0.9500 . ?
C50 C60 1.365(8) . ?
C50 H50 0.9500 . ?
C60 H60 0.9500 . ?
C70 H70A 0.9800 . ?
C70 H70B 0.9800 . ?
C70 H70C 0.9800 . ?

loop_
_geom_torsion_atom_site_label_1
_geom_torsion_atom_site_label_2
_geom_torsion_atom_site_label_3
_geom_torsion_atom_site_label_4
_geom_torsion
_geom_torsion_site_symmetry_1
_geom_torsion_site_symmetry_2
_geom_torsion_site_symmetry_3
_geom_torsion_site_symmetry_4
_geom_torsion_publ_flag
C12 N11 C21 C31 172.7(3) . . . . ?
Fe1 N11 C21 C31 -3.0(5) . . . . ?
C12 N11 C21 C11 -7.6(5) . . . . ?
Fe1 N11 C21 C11 176.7(3) . . . . ?
N11 C21 C31 C41 -9.6(5) . . . . ?
C11 C21 C31 C41 170.7(3) . . . . ?
N11 C21 C31 C61 174.3(3) . . . . ?
C11 C21 C31 C61 -5.4(5) . . . . ?
C13 N21 C41 C31 -170.8(3) . . . . ?
Fe1 N21 C41 C31 4.8(4) . . . . ?
C13 N21 C41 C51 8.5(4) . . . . ?
Fe1 N21 C41 C51 -175.9(3) . . . . ?
C21 C31 C41 N21 8.6(5) . . . . ?
C61 C31 C41 N21 -175.2(3) . . . . ?
C21 C31 C41 C51 -170.7(3) . . . . ?
C61 C31 C41 C51 5.5(5) . . . . ?
C21 N11 C12 C62 -91.4(4) . . . . ?
Fe1 N11 C12 C62 84.9(3) . . . . ?
C21 N11 C12 C22 92.6(4) . . . . ?
Fe1 N11 C12 C22 -91.1(3) . . . . ?
C62 C12 C22 C32 0.3(5) . . . . ?
N11 C12 C22 C32 176.2(3) . . . . ?
C62 C12 C22 C72 -178.3(3) . . . . ?
N11 C12 C22 C72 -2.3(5) . . . . ?
C12 C22 C32 C42 0.6(5) . . . . ?
C72 C22 C32 C42 179.2(3) . . . . ?
C22 C32 C42 C52 -0.9(6) . . . . ?
C32 C42 C52 C62 0.3(6) . . . . ?
C22 C12 C62 C52 -0.9(5) . . . . ?
N11 C12 C62 C52 -176.9(3) . . . . ?
C22 C12 C62 C82 178.4(3) . . . . ?
N11 C12 C62 C82 2.4(5) . . . . ?
C42 C52 C62 C12 0.6(5) . . . . ?
C42 C52 C62 C82 -178.7(4) . . . . ?
C41 N21 C13 C23 91.5(4) . . . . ?
Fe1 N21 C13 C23 -84.7(3) . . . . ?
C41 N21 C13 C63 -91.1(4) . . . . ?
Fe1 N21 C13 C63 92.8(3) . . . . ?
C63 C13 C23 C33 -0.6(5) . . . . ?
N21 C13 C23 C33 176.9(3) . . . . ?
C63 C13 C23 C73 -179.5(3) . . . . ?
N21 C13 C23 C73 -2.1(5) . . . . ?
C13 C23 C33 C43 1.2(6) . . . . ?
C73 C23 C33 C43 -179.9(4) . . . . ?
C23 C33 C43 C53 -0.7(6) . . . . ?
C33 C43 C53 C63 -0.3(6) . . . . ?
C43 C53 C63 C13 0.9(6) . . . . ?
C43 C53 C63 C83 -179.3(4) . . . . ?
C23 C13 C63 C53 -0.4(5) . . . . ?
N21 C13 C63 C53 -177.8(3) . . . . ?
C23 C13 C63 C83 179.8(3) . . . . ?
N21 C13 C63 C83 2.4(5) . . . . ?
C15 N14 C24 C34 172.2(3) . . . . ?
Fe2 N14 C24 C34 -4.5(4) . . . . ?
C15 N14 C24 C14 -8.2(4) . . . . ?
Fe2 N14 C24 C14 175.2(2) . . . . ?
N14 C24 C34 C44 -4.9(5) . . . . ?
C14 C24 C34 C44 175.5(3) . . . . ?
N14 C24 C34 C64 178.5(3) . . . . ?
C14 C24 C34 C64 -1.1(5) . . . . ?
C16 N24 C44 C34 -176.7(3) . . . . ?
Fe2 N24 C44 C34 1.4(4) . . . . ?
C16 N24 C44 C54 2.3(4) . . . . ?
Fe2 N24 C44 C54 -179.6(2) . . . . ?
C24 C34 C44 N24 6.5(5) . . . . ?
C64 C34 C44 N24 -176.9(3) . . . . ?
C24 C34 C44 C54 -172.4(3) . . . . ?
C64 C34 C44 C54 4.2(4) . . . . ?
C24 N14 C15 C25 -89.1(4) . . . . ?
Fe2 N14 C15 C25 88.0(3) . . . . ?
C24 N14 C15 C65 95.7(4) . . . . ?
Fe2 N14 C15 C65 -87.2(3) . . . . ?
C65 C15 C25 C35 -1.5(5) . . . . ?
N14 C15 C25 C35 -176.6(3) . . . . ?
C65 C15 C25 C75 177.5(3) . . . . ?
N14 C15 C25 C75 2.4(5) . . . . ?
C15 C25 C35 C45 1.0(6) . . . . ?
C75 C25 C35 C45 -177.9(4) . . . . ?
C25 C35 C45 C55 -0.2(7) . . . . ?
C35 C45 C55 C65 -0.3(7) . . . . ?
C45 C55 C65 C15 -0.2(6) . . . . ?
C45 C55 C65 C85 179.5(4) . . . . ?
C25 C15 C65 C55 1.1(5) . . . . ?
N14 C15 C65 C55 176.1(3) . . . . ?
C25 C15 C65 C85 -178.6(3) . . . . ?
N14 C15 C65 C85 -3.5(5) . . . . ?
C44 N24 C16 C26 -92.1(3) . . . . ?
Fe2 N24 C16 C26 89.6(3) . . . . ?
C44 N24 C16 C66 93.9(4) . . . . ?
Fe2 N24 C16 C66 -84.4(3) . . . . ?
C66 C16 C26 C36 -0.2(5) . . . . ?
N24 C16 C26 C36 -174.0(3) . . . . ?
C66 C16 C26 C76 179.2(3) . . . . ?
N24 C16 C26 C76 5.4(4) . . . . ?
C16 C26 C36 C46 0.7(5) . . . . ?
C76 C26 C36 C46 -178.7(3) . . . . ?
C26 C36 C46 C56 -0.8(6) . . . . ?
C36 C46 C56 C66 0.5(6) . . . . ?
C46 C56 C66 C16 0.0(5) . . . . ?
C46 C56 C66 C86 178.7(3) . . . . ?
C26 C16 C66 C56 -0.1(5) . . . . ?
N24 C16 C66 C56 173.7(3) . . . . ?
C26 C16 C66 C86 -178.8(3) . . . . ?
N24 C16 C66 C86 -5.0(5) . . . . ?
C60 C10 C20 C30 0.8(6) . . . . ?
C70 C10 C20 C30 -178.5(4) . . . . ?
C10 C20 C30 C40 0.4(7) . . . . ?
C20 C30 C40 C50 -1.8(7) . . . . ?
C30 C40 C50 C60 2.0(7) . . . . ?
C40 C50 C60 C10 -0.8(6) . . . . ?
C20 C10 C60 C50 -0.6(6) . . . . ?
C70 C10 C60 C50 178.7(4) . . . . ?
